data_7002344
loop_
_publ_author_name
'Sameni, Soheila'
'Lejeune, Manuel'
'Jeunesse, Catherine'
'Matt, Dominique'
'Welter, Richard'

_publ_section_title
;
 Calixarene-monophosphines as supramolecular chelators
;
_journal_coden_ASTM DTARAF
_journal_issue 38
_journal_name_full 'Dalton Transactions'
_journal_page_first 7912
_journal_page_last 7923
_journal_paper_doi 10.1039/b907100h
_journal_year 2009
_chemical_formula_sum 'C104 H108 Br6 Cl2 O8 P2 Pt'
_chemical_formula_weight 2293.29
_space_group_IT_number 14
_symmetry_cell_setting monoclinic
_symmetry_space_group_name_Hall '-P 2ybc'
_symmetry_space_group_name_H-M 'P 1 21/c 1'
_atom_sites_solution_hydrogens geom
_atom_sites_solution_primary direct
_atom_sites_solution_secondary difmap
_audit_creation_method SHELXL-97
_cell_angle_alpha 90.00
_cell_angle_beta 99.01(2)
_cell_angle_gamma 90.00
_cell_formula_units_Z 4
_cell_length_a 28.679(4)
_cell_length_b 17.694(3)
_cell_length_c 22.627(3)
_cell_measurement_reflns_used 21800
_cell_measurement_temperature 173(2)
_cell_measurement_theta_max 27.878
_cell_measurement_theta_min 0.998
_cell_volume 11340(3)
_computing_cell_refinement 'Denzo (Nonius B.V., 1998)'
_computing_data_collection 'Collect (Nonius B.V., 1998)'
_computing_data_reduction 'Denzo (Nonius B.V., 1998)'
_computing_molecular_graphics 'PLATON 98 (Spek, 1998)'
_computing_publication_material 'SHELXL-97 (Sheldrick, 1997)'
_computing_structure_refinement 'SHELXL-97 (Sheldrick, 1997)'
_computing_structure_solution 'SHELXS-97 (Sheldrick, 1997)'
_diffrn_ambient_temperature 173(2)
_diffrn_measured_fraction_theta_full 0.997
_diffrn_measured_fraction_theta_max 0.997
_diffrn_measurement_device_type KappaCCD
_diffrn_measurement_method '\p scans'
_diffrn_radiation_monochromator graphite
_diffrn_radiation_source 'fine-focus sealed tube'
_diffrn_radiation_type MoK\a
_diffrn_radiation_wavelength 0.71070
_diffrn_reflns_av_R_equivalents 0.0000
_diffrn_reflns_av_sigmaI/netI 0.2278
_diffrn_reflns_limit_h_max 37
_diffrn_reflns_limit_h_min -37
_diffrn_reflns_limit_k_max 23
_diffrn_reflns_limit_k_min 0
_diffrn_reflns_limit_l_max 29
_diffrn_reflns_limit_l_min 0
_diffrn_reflns_number 26981
_diffrn_reflns_theta_full 27.87
_diffrn_reflns_theta_max 27.87
_diffrn_reflns_theta_min 1.36
_exptl_absorpt_coefficient_mu 3.474
_exptl_absorpt_correction_type none
_exptl_crystal_colour yellow
_exptl_crystal_density_diffrn 1.343
_exptl_crystal_density_method 'not measured'
_exptl_crystal_description prism
_exptl_crystal_F_000 4592
_exptl_crystal_size_max 0.10
_exptl_crystal_size_mid 0.10
_exptl_crystal_size_min 0.10
_refine_diff_density_max 1.204
_refine_diff_density_min -1.171
_refine_diff_density_rms 0.140
_refine_ls_extinction_method none
_refine_ls_goodness_of_fit_ref 0.963
_refine_ls_hydrogen_treatment constr
_refine_ls_matrix_type full
_refine_ls_number_parameters 1108
_refine_ls_number_reflns 26981
_refine_ls_number_restraints 0
_refine_ls_restrained_S_all 0.963
_refine_ls_R_factor_all 0.1818
_refine_ls_R_factor_gt 0.0811
_refine_ls_shift/su_max 0.001
_refine_ls_shift/su_mean 0.000
_refine_ls_structure_factor_coef Fsqd
_refine_ls_weighting_details 'calc w=1/[\s^2^(Fo^2^)+(0.0917P)^2^+0.0000P] where P=(Fo^2^+2Fc^2^)/3'
_refine_ls_weighting_scheme calc
_refine_ls_wR_factor_gt 0.1777
_refine_ls_wR_factor_ref 0.2023
_reflns_number_gt 12707
_reflns_number_total 26981
_reflns_threshold_expression >2sigma(I)
_cod_data_source_file B907100H.txt
_cod_data_source_block matt_bis
_cod_original_sg_symbol_H-M P21/c
_cod_database_code 7002344

loop_
_symmetry_equiv_pos_as_xyz
'x, y, z'
'-x, y+1/2, -z+1/2'
'-x, -y, -z'
'x, -y-1/2, z-1/2'

loop_
_atom_site_label
_atom_site_type_symbol
_atom_site_fract_x
_atom_site_fract_y
_atom_site_fract_z
_atom_site_U_iso_or_equiv
_atom_site_adp_type
_atom_site_occupancy
_atom_site_symmetry_multiplicity
_atom_site_calc_flag
_atom_site_refinement_flags
_atom_site_disorder_assembly
_atom_site_disorder_group
Pt1 Pt 0.248614(11) 0.308077(18) 0.007773(13) 0.03224(11) Uani 1 1 d . . .
Br1 Br 0.53823(5) 0.26196(8) 0.00421(6) 0.0914(4) Uani 1 1 d . . .
Br2 Br 0.35522(4) 0.14503(6) -0.25432(5) 0.0767(3) Uani 1 1 d . . .
Br3 Br 0.15638(4) 0.39653(7) -0.35114(6) 0.0785(4) Uani 1 1 d . . .
Br4 Br 0.38938(3) 0.61846(7) 0.24193(5) 0.0740(4) Uani 1 1 d . . .
Br5 Br 0.25396(4) 0.75118(7) -0.02742(6) 0.0819(4) Uani 1 1 d . . .
Br6 Br 0.03186(3) 0.59006(7) -0.15019(4) 0.0630(3) Uani 1 1 d . . .
Cl1 Cl 0.25355(9) 0.17581(12) -0.00203(10) 0.0593(7) Uani 1 1 d . . .
Cl2 Cl 0.21727(9) 0.28589(13) 0.09551(10) 0.0567(7) Uani 1 1 d . . .
P1 P 0.28740(7) 0.31319(12) -0.07151(9) 0.0318(5) Uani 1 1 d . . .
P2 P 0.23870(7) 0.43274(12) 0.01755(9) 0.0303(5) Uani 1 1 d . . .
O1 O 0.4477(2) 0.4866(4) -0.1756(3) 0.0556(17) Uani 1 1 d . . .
O2 O 0.0772(2) 0.6434(3) 0.1148(3) 0.0487(15) Uani 1 1 d . . .
O3 O 0.3518(2) 0.5208(3) -0.2776(3) 0.0513(16) Uani 1 1 d . . .
O4 O 0.37136(18) 0.6041(3) -0.1407(2) 0.0388(13) Uani 1 1 d . . .
O5 O 0.11547(17) 0.4986(3) 0.2007(2) 0.0386(13) Uani 1 1 d . . .
O6 O 0.17914(19) 0.6496(3) 0.2274(3) 0.0487(15) Uani 1 1 d . . .
O7 O 0.1284(2) 0.7991(3) 0.1589(3) 0.0492(15) Uani 1 1 d . . .
O8 O 0.43798(19) 0.4423(3) -0.3174(3) 0.0499(16) Uani 1 1 d . . .
C1 C 0.3407(3) 0.2544(4) -0.0535(4) 0.038(2) Uani 1 1 d . . .
C2 C 0.3641(3) 0.2524(5) 0.0050(4) 0.052(2) Uani 1 1 d . . .
H2 H 0.3517 0.2791 0.0355 0.062 Uiso 1 1 calc . . .
C3 C 0.4047(3) 0.2124(5) 0.0189(4) 0.056(3) Uani 1 1 d . . .
H3 H 0.4209 0.2113 0.0588 0.067 Uiso 1 1 calc . . .
C4 C 0.4223(4) 0.1732(6) -0.0256(6) 0.078(3) Uani 1 1 d . . .
H4 H 0.4508 0.1453 -0.0161 0.093 Uiso 1 1 calc . . .
C5 C 0.3992(5) 0.1742(7) -0.0830(5) 0.084(4) Uani 1 1 d . . .
H5 H 0.4115 0.1464 -0.1131 0.101 Uiso 1 1 calc . . .
C6 C 0.3583(4) 0.2151(6) -0.0979(4) 0.067(3) Uani 1 1 d . . .
H6 H 0.3424 0.2163 -0.1380 0.081 Uiso 1 1 calc . . .
C7 C 0.2533(3) 0.2785(4) -0.1410(3) 0.036(2) Uani 1 1 d . . .
C8 C 0.2105(4) 0.2433(6) -0.1405(4) 0.066(3) Uani 1 1 d . . .
H8 H 0.1989 0.2374 -0.1037 0.079 Uiso 1 1 calc . . .
C9 C 0.1845(4) 0.2167(8) -0.1917(4) 0.093(5) Uani 1 1 d . . .
H9 H 0.1555 0.1913 -0.1907 0.112 Uiso 1 1 calc . . .
C10 C 0.2012(4) 0.2274(7) -0.2456(4) 0.069(3) Uani 1 1 d . . .
H10 H 0.1831 0.2088 -0.2814 0.083 Uiso 1 1 calc . . .
C11 C 0.2417(4) 0.2626(5) -0.2488(4) 0.052(3) Uani 1 1 d . . .
H11 H 0.2519 0.2703 -0.2863 0.062 Uiso 1 1 calc . . .
C12 C 0.2690(3) 0.2883(5) -0.1960(4) 0.042(2) Uani 1 1 d . . .
H12 H 0.2984 0.3124 -0.1975 0.050 Uiso 1 1 calc . . .
C13 C 0.3125(3) 0.4026(4) -0.0932(3) 0.0285(17) Uani 1 1 d . . .
C14 C 0.3582(3) 0.4222(5) -0.0685(3) 0.0360(19) Uani 1 1 d . . .
H14 H 0.3760 0.3893 -0.0404 0.043 Uiso 1 1 calc . . .
C15 C 0.3782(3) 0.4877(5) -0.0837(3) 0.0356(19) Uani 1 1 d . . .
C16 C 0.3517(3) 0.5357(4) -0.1252(4) 0.036(2) Uani 1 1 d . . .
C17 C 0.3072(3) 0.5156(4) -0.1545(3) 0.0294(18) Uani 1 1 d . . .
C18 C 0.2879(2) 0.4493(4) -0.1379(3) 0.0279(17) Uani 1 1 d . . .
H18 H 0.2574 0.4346 -0.1571 0.033 Uiso 1 1 calc . . .
C19 C 0.4297(3) 0.5049(5) -0.0574(4) 0.046(2) Uani 1 1 d . . .
H19A H 0.4390 0.5546 -0.0721 0.055 Uiso 1 1 calc . . .
H19B H 0.4333 0.5070 -0.0132 0.055 Uiso 1 1 calc . . .
C20 C 0.4609(3) 0.4434(5) -0.0764(4) 0.041(2) Uani 1 1 d . . .
C21 C 0.4680(3) 0.4352(5) -0.1350(4) 0.045(2) Uani 1 1 d . . .
C22 C 0.4902(3) 0.3697(6) -0.1548(5) 0.057(3) Uani 1 1 d . . .
C23 C 0.5100(3) 0.3187(6) -0.1116(5) 0.059(3) Uani 1 1 d . . .
H23 H 0.5250 0.2746 -0.1235 0.071 Uiso 1 1 calc . . .
C24 C 0.5084(3) 0.3302(6) -0.0527(5) 0.062(3) Uani 1 1 d . . .
C25 C 0.4818(3) 0.3896(6) -0.0355(4) 0.051(2) Uani 1 1 d . . .
H25 H 0.4778 0.3937 0.0053 0.061 Uiso 1 1 calc . . .
C26 C 0.4900(3) 0.3553(6) -0.2209(4) 0.059(3) Uani 1 1 d . . .
H26A H 0.5007 0.4015 -0.2395 0.071 Uiso 1 1 calc . . .
H26B H 0.5126 0.3143 -0.2256 0.071 Uiso 1 1 calc . . .
C27 C 0.4416(3) 0.3336(5) -0.2532(4) 0.044(2) Uani 1 1 d . . .
C28 C 0.4217(4) 0.2665(6) -0.2382(4) 0.057(3) Uani 1 1 d . . .
H28 H 0.4378 0.2359 -0.2070 0.068 Uiso 1 1 calc . . .
C29 C 0.3785(3) 0.2443(5) -0.2686(4) 0.051(2) Uani 1 1 d . . .
C30 C 0.3533(3) 0.2883(5) -0.3117(4) 0.043(2) Uani 1 1 d . . .
H30 H 0.3235 0.2715 -0.3317 0.052 Uiso 1 1 calc . . .
C31 C 0.3712(3) 0.3581(5) -0.3265(4) 0.041(2) Uani 1 1 d . . .
C32 C 0.4161(3) 0.3763(5) -0.2982(4) 0.038(2) Uani 1 1 d . . .
C33 C 0.3408(3) 0.4104(5) -0.3695(4) 0.041(2) Uani 1 1 d . . .
H33A H 0.3286 0.3829 -0.4068 0.049 Uiso 1 1 calc . . .
H33B H 0.3600 0.4535 -0.3798 0.049 Uiso 1 1 calc . . .
C34 C 0.2992(3) 0.4400(5) -0.3406(4) 0.041(2) Uani 1 1 d . . .
C35 C 0.2539(3) 0.4109(5) -0.3572(4) 0.046(2) Uani 1 1 d . . .
H35 H 0.2476 0.3750 -0.3887 0.055 Uiso 1 1 calc . . .
C36 C 0.2185(3) 0.4347(5) -0.3274(4) 0.047(2) Uani 1 1 d . . .
C37 C 0.2264(3) 0.4848(5) -0.2789(4) 0.044(2) Uani 1 1 d . . .
H37 H 0.2015 0.4988 -0.2579 0.053 Uiso 1 1 calc . . .
C38 C 0.2711(3) 0.5132(4) -0.2626(4) 0.038(2) Uani 1 1 d . . .
C39 C 0.3064(3) 0.4914(4) -0.2952(3) 0.0351(19) Uani 1 1 d . . .
C40 C 0.2817(3) 0.5611(5) -0.2061(4) 0.041(2) Uani 1 1 d . . .
H40A H 0.3013 0.6050 -0.2137 0.049 Uiso 1 1 calc . . .
H40B H 0.2517 0.5806 -0.1955 0.049 Uiso 1 1 calc . . .
C41 C 0.3547(3) 0.6672(5) -0.1106(4) 0.046(2) Uani 1 1 d . . .
H41A H 0.3663 0.6643 -0.0671 0.056 Uiso 1 1 calc . . .
H41B H 0.3198 0.6679 -0.1169 0.056 Uiso 1 1 calc . . .
C42 C 0.3734(3) 0.7367(5) -0.1368(4) 0.053(2) Uani 1 1 d . . .
H42A H 0.3647 0.7359 -0.1809 0.064 Uiso 1 1 calc . . .
H42B H 0.4083 0.7376 -0.1271 0.064 Uiso 1 1 calc . . .
C43 C 0.3526(5) 0.8091(6) -0.1110(5) 0.085(4) Uani 1 1 d . . .
H43A H 0.3218 0.8207 -0.1346 0.127 Uiso 1 1 calc . . .
H43B H 0.3742 0.8517 -0.1130 0.127 Uiso 1 1 calc . . .
H43C H 0.3489 0.8001 -0.0693 0.127 Uiso 1 1 calc . . .
C44 C 0.4776(5) 0.5380(6) -0.1966(5) 0.085(4) Uani 1 1 d . . .
H44A H 0.4621 0.5574 -0.2358 0.102 Uiso 1 1 calc . . .
H44B H 0.5067 0.5112 -0.2032 0.102 Uiso 1 1 calc . . .
C45 C 0.4908(5) 0.6012(8) -0.1576(7) 0.115(5) Uani 1 1 d . . .
H45A H 0.4616 0.6238 -0.1470 0.138 Uiso 1 1 calc . . .
H45B H 0.5094 0.5819 -0.1201 0.138 Uiso 1 1 calc . . .
C46 C 0.5175(5) 0.6603(8) -0.1803(7) 0.118(5) Uani 1 1 d . . .
H46A H 0.5512 0.6483 -0.1715 0.177 Uiso 1 1 calc . . .
H46B H 0.5115 0.7083 -0.1613 0.177 Uiso 1 1 calc . . .
H46C H 0.5079 0.6646 -0.2237 0.177 Uiso 1 1 calc . . .
C47 C 0.4649(4) 0.4267(6) -0.3644(5) 0.068(3) Uani 1 1 d . . .
H47A H 0.4435 0.4181 -0.4026 0.082 Uiso 1 1 calc . . .
H47B H 0.4843 0.3807 -0.3548 0.082 Uiso 1 1 calc . . .
C48 C 0.4966(6) 0.4939(9) -0.3704(8) 0.146(7) Uani 1 1 d . . .
H48A H 0.4773 0.5397 -0.3813 0.175 Uiso 1 1 calc . . .
H48B H 0.5175 0.5035 -0.3320 0.175 Uiso 1 1 calc . . .
C49 C 0.5253(9) 0.4754(11) -0.4184(12) 0.239(14) Uani 1 1 d . . .
H49A H 0.5422 0.4278 -0.4087 0.358 Uiso 1 1 calc . . .
H49B H 0.5481 0.5160 -0.4212 0.358 Uiso 1 1 calc . . .
H49C H 0.5043 0.4703 -0.4568 0.358 Uiso 1 1 calc . . .
C50 C 0.3618(5) 0.5937(8) -0.2951(6) 0.096(4) Uani 1 1 d . . .
H50A H 0.3373 0.6278 -0.2840 0.115 Uiso 1 1 calc . . .
H50B H 0.3922 0.6091 -0.2712 0.115 Uiso 1 1 calc . . .
C51 C 0.3648(8) 0.6064(10) -0.3537(9) 0.172(8) Uani 1 1 d . . .
H51A H 0.3336 0.5948 -0.3774 0.207 Uiso 1 1 calc . . .
H51B H 0.3876 0.5697 -0.3657 0.207 Uiso 1 1 calc . . .
C52 C 0.3797(6) 0.6869(8) -0.3721(8) 0.133(7) Uani 1 1 d . . .
H52A H 0.3797 0.7218 -0.3384 0.200 Uiso 1 1 calc . . .
H52B H 0.3572 0.7048 -0.4064 0.200 Uiso 1 1 calc . . .
H52C H 0.4114 0.6847 -0.3831 0.200 Uiso 1 1 calc . . .
C53 C 0.2949(3) 0.4808(5) 0.0419(3) 0.0357(19) Uani 1 1 d . . .
C54 C 0.3278(3) 0.4407(5) 0.0818(5) 0.057(3) Uani 1 1 d . . .
H54 H 0.3206 0.3910 0.0934 0.069 Uiso 1 1 calc . . .
C55 C 0.3712(3) 0.4733(7) 0.1045(4) 0.067(3) Uani 1 1 d . . .
H55 H 0.3935 0.4457 0.1317 0.081 Uiso 1 1 calc . . .
C56 C 0.3818(4) 0.5455(7) 0.0877(4) 0.067(3) Uani 1 1 d . . .
H56 H 0.4106 0.5689 0.1047 0.080 Uiso 1 1 calc . . .
C57 C 0.3505(4) 0.5823(6) 0.0468(5) 0.074(3) Uani 1 1 d . . .
H57 H 0.3586 0.6310 0.0339 0.089 Uiso 1 1 calc . . .
C58 C 0.3067(4) 0.5519(6) 0.0225(4) 0.063(3) Uani 1 1 d . . .
H58 H 0.2855 0.5791 -0.0064 0.076 Uiso 1 1 calc . . .
C59 C 0.2061(3) 0.4772(5) -0.0501(4) 0.040(2) Uani 1 1 d . . .
C60 C 0.1839(3) 0.4329(6) -0.0947(4) 0.047(2) Uani 1 1 d . . .
H60 H 0.1865 0.3794 -0.0916 0.057 Uiso 1 1 calc . . .
C61 C 0.1576(3) 0.4651(7) -0.1446(4) 0.060(3) Uani 1 1 d . . .
H61 H 0.1424 0.4332 -0.1755 0.072 Uiso 1 1 calc . . .
C62 C 0.1530(4) 0.5396(9) -0.1507(5) 0.075(4) Uani 1 1 d . . .
H62 H 0.1363 0.5609 -0.1864 0.090 Uiso 1 1 calc . . .
C63 C 0.1731(5) 0.5854(7) -0.1041(6) 0.086(4) Uani 1 1 d . . .
H63 H 0.1691 0.6386 -0.1070 0.103 Uiso 1 1 calc . . .
C64 C 0.1991(4) 0.5538(6) -0.0528(5) 0.068(3) Uani 1 1 d . . .
H64 H 0.2119 0.5850 -0.0201 0.081 Uiso 1 1 calc . . .
C65 C 0.2025(2) 0.4614(4) 0.0735(3) 0.0289(17) Uani 1 1 d . . .
C66 C 0.1542(3) 0.4658(4) 0.0565(3) 0.0313(18) Uani 1 1 d . . .
H66 H 0.1411 0.4594 0.0156 0.038 Uiso 1 1 calc . . .
C67 C 0.1243(3) 0.4795(4) 0.0984(4) 0.0347(19) Uani 1 1 d . . .
C68 C 0.1446(3) 0.4863(4) 0.1580(3) 0.0331(18) Uani 1 1 d . . .
C69 C 0.1931(3) 0.4850(4) 0.1752(3) 0.0296(18) Uani 1 1 d . . .
C70 C 0.2208(3) 0.4700(4) 0.1321(3) 0.0357(19) Uani 1 1 d . . .
H70 H 0.2540 0.4656 0.1439 0.043 Uiso 1 1 calc . . .
C71 C 0.2164(3) 0.4999(5) 0.2395(3) 0.040(2) Uani 1 1 d . . .
H71A H 0.1920 0.5086 0.2652 0.047 Uiso 1 1 calc . . .
H71B H 0.2356 0.4557 0.2553 0.047 Uiso 1 1 calc . . .
C72 C 0.2473(3) 0.5685(5) 0.2400(3) 0.037(2) Uani 1 1 d . . .
C73 C 0.2961(3) 0.5640(6) 0.2431(4) 0.050(2) Uani 1 1 d . . .
H73 H 0.3116 0.5168 0.2508 0.060 Uiso 1 1 calc . . .
C74 C 0.3223(3) 0.6288(6) 0.2351(4) 0.051(3) Uani 1 1 d . . .
C75 C 0.3015(3) 0.6970(5) 0.2234(4) 0.053(2) Uani 1 1 d . . .
H75 H 0.3201 0.7398 0.2172 0.063 Uiso 1 1 calc . . .
C76 C 0.2534(3) 0.7046(5) 0.2205(4) 0.046(2) Uani 1 1 d . . .
C77 C 0.2271(3) 0.6415(5) 0.2309(4) 0.044(2) Uani 1 1 d . . .
C78 C 0.2280(3) 0.7782(6) 0.2006(5) 0.059(3) Uani 1 1 d . . .
H78A H 0.2507 0.8207 0.2067 0.071 Uiso 1 1 calc . . .
H78B H 0.2031 0.7878 0.2254 0.071 Uiso 1 1 calc . . .
C79 C 0.2056(3) 0.7748(5) 0.1344(4) 0.044(2) Uani 1 1 d . . .
C80 C 0.1570(3) 0.7813(5) 0.1162(4) 0.043(2) Uani 1 1 d . . .
C81 C 0.1368(3) 0.7713(5) 0.0575(4) 0.046(2) Uani 1 1 d . . .
C82 C 0.1656(3) 0.7601(5) 0.0142(4) 0.052(2) Uani 1 1 d . . .
H82 H 0.1522 0.7542 -0.0267 0.062 Uiso 1 1 calc . . .
C83 C 0.2143(4) 0.7576(5) 0.0314(5) 0.058(3) Uani 1 1 d . . .
C84 C 0.2336(3) 0.7629(5) 0.0903(5) 0.055(3) Uani 1 1 d . . .
H84 H 0.2668 0.7584 0.1014 0.066 Uiso 1 1 calc . . .
C85 C 0.0834(3) 0.7687(5) 0.0377(4) 0.055(3) Uani 1 1 d . . .
H85A H 0.0673 0.7825 0.0718 0.066 Uiso 1 1 calc . . .
H85B H 0.0743 0.8061 0.0054 0.066 Uiso 1 1 calc . . .
C86 C 0.0682(3) 0.6920(5) 0.0159(4) 0.046(2) Uani 1 1 d . . .
C87 C 0.0574(3) 0.6792(5) -0.0453(4) 0.046(2) Uani 1 1 d . . .
H87 H 0.0562 0.7203 -0.0725 0.055 Uiso 1 1 calc . . .
C88 C 0.0486(3) 0.6071(5) -0.0664(4) 0.043(2) Uani 1 1 d . . .
C89 C 0.0529(3) 0.5442(5) -0.0276(4) 0.043(2) Uani 1 1 d . . .
H89 H 0.0486 0.4944 -0.0432 0.052 Uiso 1 1 calc . . .
C90 C 0.0633(3) 0.5561(5) 0.0334(3) 0.0350(19) Uani 1 1 d . . .
C91 C 0.0685(3) 0.6298(5) 0.0539(3) 0.037(2) Uani 1 1 d . . .
C92 C 0.0713(3) 0.4886(5) 0.0760(4) 0.042(2) Uani 1 1 d . . .
H92A H 0.0588 0.4421 0.0549 0.050 Uiso 1 1 calc . . .
H92B H 0.0544 0.4967 0.1104 0.050 Uiso 1 1 calc . . .
C93 C 0.1010(3) 0.4299(6) 0.2252(4) 0.055(3) Uani 1 1 d . . .
H93A H 0.1290 0.3986 0.2401 0.067 Uiso 1 1 calc . . .
H93B H 0.0805 0.4009 0.1939 0.067 Uiso 1 1 calc . . .
C94 C 0.0740(4) 0.4483(7) 0.2765(5) 0.085(4) Uani 1 1 d . . .
H94A H 0.0952 0.4781 0.3066 0.102 Uiso 1 1 calc . . .
H94B H 0.0471 0.4813 0.2605 0.102 Uiso 1 1 calc . . .
C95 C 0.0552(6) 0.3827(9) 0.3082(7) 0.140(6) Uani 1 1 d . . .
H95A H 0.0577 0.3362 0.2853 0.210 Uiso 1 1 calc . . .
H95B H 0.0220 0.3919 0.3115 0.210 Uiso 1 1 calc . . .
H95C H 0.0736 0.3773 0.3483 0.210 Uiso 1 1 calc . . .
C96 C 0.1663(4) 0.6629(9) 0.2861(6) 0.100(5) Uani 1 1 d . . .
H96A H 0.1728 0.6164 0.3103 0.120 Uiso 1 1 calc . . .
H96B H 0.1868 0.7034 0.3061 0.120 Uiso 1 1 calc . . .
C97 C 0.1215(7) 0.6825(10) 0.2856(8) 0.156(8) Uani 1 1 d . . .
H97A H 0.1013 0.6425 0.2643 0.187 Uiso 1 1 calc . . .
H97B H 0.1155 0.7294 0.2617 0.187 Uiso 1 1 calc . . .
C98 C 0.1062(6) 0.6950(10) 0.3429(7) 0.131(6) Uani 1 1 d . . .
H98A H 0.1261 0.6657 0.3739 0.196 Uiso 1 1 calc . . .
H98B H 0.0732 0.6789 0.3407 0.196 Uiso 1 1 calc . . .
H98C H 0.1088 0.7489 0.3530 0.196 Uiso 1 1 calc . . .
C99 C 0.0369(6) 0.6708(11) 0.1410(6) 0.129(6) Uani 1 1 d . . .
H99A H 0.0491 0.7070 0.1731 0.154 Uiso 1 1 calc . . .
H99B H 0.0164 0.6997 0.1097 0.154 Uiso 1 1 calc . . .
C100 C 0.0106(7) 0.6232(9) 0.1633(9) 0.147(7) Uani 1 1 d . . .
H10A H 0.0310 0.5901 0.1917 0.176 Uiso 1 1 calc . . .
H10B H -0.0056 0.5910 0.1307 0.176 Uiso 1 1 calc . . .
C101 C -0.0281(5) 0.6609(9) 0.1973(7) 0.119(6) Uani 1 1 d . . .
H10C H -0.0132 0.6999 0.2247 0.178 Uiso 1 1 calc . . .
H10D H -0.0420 0.6221 0.2201 0.178 Uiso 1 1 calc . . .
H10E H -0.0529 0.6838 0.1680 0.178 Uiso 1 1 calc . . .
C102 C 0.1188(3) 0.8792(5) 0.1621(4) 0.056(3) Uani 1 1 d . . .
H10F H 0.1115 0.9007 0.1213 0.068 Uiso 1 1 calc . . .
H10G H 0.1467 0.9058 0.1838 0.068 Uiso 1 1 calc . . .
C103 C 0.0772(4) 0.8889(6) 0.1946(4) 0.061(3) Uani 1 1 d . . .
H10H H 0.0852 0.8683 0.2356 0.073 Uiso 1 1 calc . . .
H10I H 0.0500 0.8600 0.1736 0.073 Uiso 1 1 calc . . .
C104 C 0.0637(4) 0.9711(6) 0.1978(5) 0.079(3) Uani 1 1 d . . .
H10J H 0.0919 1.0011 0.2123 0.119 Uiso 1 1 calc . . .
H10K H 0.0407 0.9768 0.2253 0.119 Uiso 1 1 calc . . .
H10L H 0.0497 0.9887 0.1579 0.119 Uiso 1 1 calc . . .

loop_
_atom_site_aniso_label
_atom_site_aniso_U_11
_atom_site_aniso_U_22
_atom_site_aniso_U_33
_atom_site_aniso_U_23
_atom_site_aniso_U_13
_atom_site_aniso_U_12
Pt1 0.04172(19) 0.03294(17) 0.02322(16) -0.00063(15) 0.00866(12) -0.00130(16)
Br1 0.0790(8) 0.0973(10) 0.0861(9) 0.0023(7) -0.0234(7) 0.0224(7)
Br2 0.1010(9) 0.0573(7) 0.0769(8) -0.0080(6) 0.0301(7) -0.0118(6)
Br3 0.0433(6) 0.0977(9) 0.0921(9) -0.0380(7) 0.0034(6) 0.0007(6)
Br4 0.0353(5) 0.0979(9) 0.0870(8) -0.0267(7) 0.0039(5) 0.0026(6)
Br5 0.0852(8) 0.0780(8) 0.0923(9) 0.0044(7) 0.0449(7) 0.0040(7)
Br6 0.0522(6) 0.0967(8) 0.0387(5) 0.0035(5) 0.0030(4) -0.0130(6)
Cl1 0.103(2) 0.0371(13) 0.0443(14) -0.0019(10) 0.0314(14) -0.0078(13)
Cl2 0.0926(19) 0.0457(13) 0.0386(13) 0.0116(10) 0.0319(13) 0.0147(13)
P1 0.0385(12) 0.0284(11) 0.0294(11) -0.0030(10) 0.0083(9) -0.0004(10)
P2 0.0283(11) 0.0392(12) 0.0242(11) -0.0025(9) 0.0067(8) 0.0047(9)
O1 0.058(4) 0.063(4) 0.046(4) -0.004(4) 0.011(3) 0.003(4)
O2 0.046(4) 0.054(4) 0.047(4) 0.005(3) 0.008(3) 0.012(3)
O3 0.054(4) 0.044(4) 0.058(4) -0.003(3) 0.019(3) -0.009(3)
O4 0.046(3) 0.027(3) 0.045(3) -0.003(3) 0.014(3) -0.015(3)
O5 0.035(3) 0.051(4) 0.032(3) 0.009(3) 0.013(2) 0.004(3)
O6 0.038(3) 0.057(4) 0.050(4) -0.011(3) 0.004(3) -0.002(3)
O7 0.048(4) 0.037(4) 0.064(4) -0.005(3) 0.013(3) 0.004(3)
O8 0.042(3) 0.059(4) 0.053(4) -0.014(3) 0.020(3) -0.012(3)
C1 0.033(5) 0.031(5) 0.053(6) 0.005(4) 0.013(4) 0.007(4)
C2 0.055(6) 0.055(6) 0.045(6) 0.002(5) 0.005(5) -0.001(5)
C3 0.062(6) 0.034(5) 0.066(7) 0.003(5) -0.010(5) 0.017(5)
C4 0.092(9) 0.058(7) 0.088(9) 0.023(7) 0.030(7) 0.036(6)
C5 0.108(10) 0.082(9) 0.067(8) 0.008(7) 0.030(7) 0.049(8)
C6 0.093(8) 0.064(7) 0.048(6) 0.005(5) 0.020(6) 0.046(6)
C7 0.052(5) 0.031(4) 0.026(4) -0.012(4) 0.007(4) -0.010(4)
C8 0.091(8) 0.074(7) 0.034(5) -0.014(5) 0.015(5) -0.037(6)
C9 0.100(9) 0.149(12) 0.036(6) -0.040(7) 0.029(6) -0.086(9)
C10 0.074(7) 0.092(8) 0.044(6) -0.024(6) 0.014(5) -0.030(7)
C11 0.084(8) 0.040(6) 0.036(5) -0.004(4) 0.022(5) -0.018(5)
C12 0.061(6) 0.035(5) 0.033(5) -0.007(4) 0.020(4) -0.004(4)
C13 0.032(4) 0.021(4) 0.033(4) -0.003(3) 0.005(3) 0.004(3)
C14 0.037(5) 0.044(5) 0.029(4) -0.006(4) 0.008(4) -0.005(4)
C15 0.037(5) 0.035(5) 0.036(5) -0.017(4) 0.011(4) -0.002(4)
C16 0.044(5) 0.032(5) 0.037(5) -0.005(4) 0.021(4) -0.001(4)
C17 0.033(5) 0.023(4) 0.034(4) -0.003(3) 0.011(4) 0.006(4)
C18 0.028(4) 0.025(4) 0.032(4) -0.005(3) 0.009(3) 0.002(3)
C19 0.048(5) 0.051(6) 0.037(5) -0.006(4) 0.003(4) -0.011(5)
C20 0.024(4) 0.057(6) 0.044(5) -0.017(5) 0.010(4) -0.006(4)
C21 0.023(4) 0.067(7) 0.045(6) -0.006(5) 0.004(4) -0.003(4)
C22 0.037(5) 0.069(7) 0.066(7) -0.030(6) 0.014(5) -0.017(5)
C23 0.047(6) 0.061(7) 0.062(7) -0.014(6) -0.014(5) 0.012(5)
C24 0.045(6) 0.076(7) 0.060(7) -0.004(6) -0.007(5) 0.006(5)
C25 0.038(5) 0.077(7) 0.035(5) -0.011(5) -0.004(4) -0.010(5)
C26 0.042(5) 0.083(7) 0.054(6) -0.027(6) 0.014(5) 0.005(5)
C27 0.035(5) 0.059(6) 0.040(5) -0.016(5) 0.014(4) -0.002(5)
C28 0.059(7) 0.072(7) 0.042(6) -0.010(5) 0.016(5) 0.005(6)
C29 0.055(6) 0.046(6) 0.055(6) -0.012(5) 0.023(5) -0.003(5)
C30 0.050(6) 0.045(5) 0.035(5) -0.013(4) 0.012(4) -0.004(4)
C31 0.035(5) 0.052(6) 0.041(5) -0.020(4) 0.020(4) -0.006(4)
C32 0.033(5) 0.047(5) 0.037(5) -0.016(4) 0.014(4) 0.001(4)
C33 0.035(5) 0.055(6) 0.034(5) -0.003(4) 0.012(4) 0.000(4)
C34 0.055(6) 0.032(5) 0.037(5) 0.009(4) 0.010(4) 0.005(4)
C35 0.052(6) 0.043(5) 0.043(5) -0.010(4) 0.009(4) 0.000(5)
C36 0.030(5) 0.058(6) 0.052(6) -0.008(5) 0.002(4) -0.006(4)
C37 0.033(5) 0.054(6) 0.043(5) -0.005(5) 0.001(4) 0.001(4)
C38 0.046(5) 0.028(4) 0.042(5) 0.001(4) 0.009(4) 0.008(4)
C39 0.046(5) 0.033(5) 0.028(4) 0.007(4) 0.009(4) -0.003(4)
C40 0.050(5) 0.039(5) 0.035(5) 0.006(4) 0.010(4) 0.003(4)
C41 0.054(6) 0.029(5) 0.058(6) -0.014(4) 0.016(5) -0.005(4)
C42 0.061(6) 0.039(5) 0.058(6) 0.001(5) 0.003(5) -0.003(5)
C43 0.140(11) 0.036(6) 0.083(8) 0.009(6) 0.032(8) -0.011(7)
C44 0.122(11) 0.049(7) 0.088(9) -0.011(7) 0.024(8) 0.003(7)
C45 0.116(11) 0.076(9) 0.168(15) 0.006(10) 0.068(11) -0.017(9)
C46 0.127(12) 0.084(10) 0.149(14) 0.026(10) 0.037(10) -0.026(9)
C47 0.081(7) 0.066(7) 0.066(7) -0.026(6) 0.037(6) -0.033(6)
C48 0.155(14) 0.134(14) 0.183(16) -0.022(12) 0.133(13) -0.046(12)
C49 0.29(3) 0.159(18) 0.33(3) -0.091(19) 0.24(3) -0.107(18)
C50 0.096(9) 0.104(11) 0.098(10) 0.010(9) 0.048(8) -0.028(8)
C51 0.27(2) 0.105(14) 0.156(18) 0.018(13) 0.072(17) -0.021(15)
C52 0.167(15) 0.076(9) 0.185(16) 0.040(10) 0.114(13) -0.016(9)
C53 0.039(5) 0.041(5) 0.030(4) -0.008(4) 0.013(4) -0.004(4)
C54 0.045(6) 0.050(6) 0.073(7) 0.006(5) -0.004(5) -0.001(5)
C55 0.044(6) 0.101(9) 0.051(6) -0.020(6) -0.012(5) 0.010(6)
C56 0.067(7) 0.097(9) 0.037(6) -0.015(6) 0.010(5) -0.032(7)
C57 0.075(8) 0.076(8) 0.073(8) -0.008(7) 0.015(6) -0.044(7)
C58 0.068(7) 0.065(7) 0.054(6) 0.001(5) 0.003(5) -0.015(6)
C59 0.044(5) 0.050(6) 0.027(5) 0.008(4) 0.009(4) 0.009(4)
C60 0.033(5) 0.075(7) 0.033(5) 0.002(5) 0.004(4) 0.008(5)
C61 0.047(6) 0.090(9) 0.043(6) -0.009(6) 0.009(5) 0.006(6)
C62 0.057(7) 0.129(12) 0.040(6) 0.019(7) 0.010(5) 0.018(8)
C63 0.104(10) 0.071(8) 0.088(10) 0.032(7) 0.033(8) 0.042(7)
C64 0.084(8) 0.060(7) 0.054(7) 0.005(6) -0.004(6) 0.018(6)
C65 0.023(4) 0.041(5) 0.022(4) -0.005(3) 0.002(3) -0.004(4)
C66 0.031(4) 0.031(4) 0.032(4) 0.005(4) 0.006(4) 0.004(4)
C67 0.035(5) 0.033(5) 0.038(5) 0.005(4) 0.010(4) 0.003(4)
C68 0.041(5) 0.029(4) 0.030(4) -0.001(4) 0.009(4) -0.002(4)
C69 0.028(4) 0.026(4) 0.036(5) 0.002(4) 0.010(4) 0.003(3)
C70 0.037(5) 0.040(5) 0.031(5) -0.006(4) 0.007(4) -0.003(4)
C71 0.035(5) 0.051(6) 0.033(5) 0.004(4) 0.006(4) 0.011(4)
C72 0.033(5) 0.061(6) 0.018(4) -0.015(4) 0.003(3) 0.005(4)
C73 0.049(6) 0.067(7) 0.034(5) -0.012(5) 0.002(4) 0.013(5)
C74 0.029(5) 0.074(7) 0.051(6) -0.028(5) 0.005(4) -0.009(5)
C75 0.044(6) 0.045(6) 0.064(6) -0.015(5) -0.005(5) 0.002(5)
C76 0.040(5) 0.055(6) 0.039(5) -0.015(4) -0.003(4) 0.014(5)
C77 0.029(5) 0.060(6) 0.043(5) -0.011(5) 0.006(4) -0.008(5)
C78 0.054(6) 0.055(6) 0.068(7) -0.019(5) 0.009(5) -0.010(5)
C79 0.041(5) 0.029(5) 0.061(6) -0.012(4) 0.006(5) -0.004(4)
C80 0.051(6) 0.025(4) 0.058(6) 0.001(4) 0.023(5) -0.004(4)
C81 0.050(6) 0.037(5) 0.047(6) -0.002(4) 0.001(5) 0.004(4)
C82 0.056(6) 0.048(6) 0.053(6) -0.001(5) 0.013(5) -0.010(5)
C83 0.063(7) 0.046(6) 0.071(8) -0.007(5) 0.027(6) -0.014(5)
C84 0.038(5) 0.052(6) 0.074(8) -0.005(5) 0.003(5) -0.008(5)
C85 0.056(6) 0.045(6) 0.064(7) 0.001(5) 0.006(5) 0.006(5)
C86 0.027(4) 0.058(6) 0.054(6) -0.003(5) 0.008(4) 0.013(4)
C87 0.034(5) 0.056(6) 0.049(6) 0.017(5) 0.008(4) -0.012(4)
C88 0.027(4) 0.065(6) 0.035(5) 0.006(5) 0.000(4) -0.008(4)
C89 0.022(4) 0.066(6) 0.043(5) -0.003(5) 0.007(4) -0.015(4)
C90 0.031(4) 0.046(5) 0.029(4) 0.005(4) 0.007(4) -0.007(4)
C91 0.036(5) 0.052(6) 0.023(4) 0.009(4) 0.004(4) 0.002(4)
C92 0.027(4) 0.052(5) 0.050(5) -0.001(4) 0.015(4) -0.005(4)
C93 0.052(6) 0.065(7) 0.053(6) 0.024(5) 0.019(5) 0.012(5)
C94 0.079(8) 0.109(10) 0.078(8) 0.051(7) 0.048(7) -0.005(7)
C95 0.129(13) 0.148(15) 0.150(15) 0.084(12) 0.038(11) 0.001(11)
C96 0.059(7) 0.164(14) 0.082(9) -0.005(9) 0.025(7) 0.028(8)
C97 0.190(18) 0.162(16) 0.140(15) 0.031(12) 0.102(14) 0.086(14)
C98 0.146(14) 0.171(16) 0.088(10) -0.035(10) 0.057(10) 0.027(12)
C99 0.137(14) 0.186(18) 0.063(9) 0.004(11) 0.015(9) 0.013(13)
C100 0.164(17) 0.107(13) 0.165(17) 0.071(12) 0.016(14) -0.035(12)
C101 0.119(12) 0.108(11) 0.154(14) -0.011(10) 0.098(11) -0.002(9)
C102 0.054(6) 0.047(6) 0.069(7) -0.005(5) 0.010(5) -0.005(5)
C103 0.070(7) 0.060(7) 0.054(6) -0.011(5) 0.017(5) 0.012(5)
C104 0.065(7) 0.074(8) 0.103(9) -0.010(7) 0.026(7) 0.014(6)

loop_
_atom_type_symbol
_atom_type_description
_atom_type_scat_dispersion_real
_atom_type_scat_dispersion_imag
_atom_type_scat_source
C C 0.0033 0.0016 'International Tables Vol C Tables 4.2.6.8 and 6.1.1.4'
H H 0.0000 0.0000 'International Tables Vol C Tables 4.2.6.8 and 6.1.1.4'
Br Br -0.2901 2.4595 'International Tables Vol C Tables 4.2.6.8 and 6.1.1.4'
Cl Cl 0.1484 0.1585 'International Tables Vol C Tables 4.2.6.8 and 6.1.1.4'
O O 0.0106 0.0060 'International Tables Vol C Tables 4.2.6.8 and 6.1.1.4'
P P 0.1023 0.0942 'International Tables Vol C Tables 4.2.6.8 and 6.1.1.4'
Pt Pt -1.7033 8.3905 'International Tables Vol C Tables 4.2.6.8 and 6.1.1.4'

loop_
_geom_angle_atom_site_label_1
_geom_angle_atom_site_label_2
_geom_angle_atom_site_label_3
_geom_angle
_geom_angle_site_symmetry_1
_geom_angle_site_symmetry_3
_geom_angle_publ_flag
P2 Pt1 P1 97.19(7) . . ?
P2 Pt1 Cl2 90.57(7) . . ?
P1 Pt1 Cl2 170.19(8) . . ?
P2 Pt1 Cl1 176.08(8) . . ?
P1 Pt1 Cl1 85.45(7) . . ?
Cl2 Pt1 Cl1 87.13(7) . . ?
C7 P1 C13 103.8(3) . . ?
C7 P1 C1 108.4(4) . . ?
C13 P1 C1 101.5(3) . . ?
C7 P1 Pt1 114.0(3) . . ?
C13 P1 Pt1 120.7(2) . . ?
C1 P1 Pt1 107.3(3) . . ?
C53 P2 C65 103.4(3) . . ?
C53 P2 C59 111.2(4) . . ?
C65 P2 C59 100.8(3) . . ?
C53 P2 Pt1 111.6(3) . . ?
C65 P2 Pt1 115.8(3) . . ?
C59 P2 Pt1 113.3(3) . . ?
C21 O1 C44 116.6(8) . . ?
C91 O2 C99 115.5(8) . . ?
C50 O3 C39 119.2(8) . . ?
C16 O4 C41 112.3(6) . . ?
C68 O5 C93 112.3(6) . . ?
C77 O6 C96 111.0(7) . . ?
C80 O7 C102 113.1(7) . . ?
C32 O8 C47 112.5(6) . . ?
C6 C1 C2 120.2(8) . . ?
C6 C1 P1 120.6(7) . . ?
C2 C1 P1 119.2(6) . . ?
C3 C2 C1 120.3(9) . . ?
C3 C2 H2 119.9 . . ?
C1 C2 H2 119.9 . . ?
C2 C3 C4 119.5(10) . . ?
C2 C3 H3 120.3 . . ?
C4 C3 H3 120.3 . . ?
C5 C4 C3 120.7(10) . . ?
C5 C4 H4 119.6 . . ?
C3 C4 H4 119.6 . . ?
C4 C5 C6 120.5(10) . . ?
C4 C5 H5 119.8 . . ?
C6 C5 H5 119.8 . . ?
C5 C6 C1 118.9(10) . . ?
C5 C6 H6 120.5 . . ?
C1 C6 H6 120.5 . . ?
C8 C7 C12 118.3(7) . . ?
C8 C7 P1 120.3(6) . . ?
C12 C7 P1 121.4(6) . . ?
C9 C8 C7 121.4(9) . . ?
C9 C8 H8 119.3 . . ?
C7 C8 H8 119.3 . . ?
C8 C9 C10 118.8(9) . . ?
C8 C9 H9 120.6 . . ?
C10 C9 H9 120.6 . . ?
C11 C10 C9 122.3(9) . . ?
C11 C10 H10 118.9 . . ?
C9 C10 H10 118.9 . . ?
C10 C11 C12 119.0(8) . . ?
C10 C11 H11 120.5 . . ?
C12 C11 H11 120.5 . . ?
C11 C12 C7 120.2(8) . . ?
C11 C12 H12 119.9 . . ?
C7 C12 H12 119.9 . . ?
C14 C13 C18 118.6(7) . . ?
C14 C13 P1 119.5(6) . . ?
C18 C13 P1 121.7(5) . . ?
C15 C14 C13 121.3(8) . . ?
C15 C14 H14 119.3 . . ?
C13 C14 H14 119.3 . . ?
C14 C15 C16 118.8(7) . . ?
C14 C15 C19 119.3(8) . . ?
C16 C15 C19 121.9(7) . . ?
C17 C16 C15 121.8(7) . . ?
C17 C16 O4 118.5(7) . . ?
C15 C16 O4 119.7(7) . . ?
C18 C17 C16 117.9(7) . . ?
C18 C17 C40 119.9(7) . . ?
C16 C17 C40 122.0(7) . . ?
C17 C18 C13 121.3(7) . . ?
C17 C18 H18 119.4 . . ?
C13 C18 H18 119.4 . . ?
C20 C19 C15 108.9(7) . . ?
C20 C19 H19A 109.9 . . ?
C15 C19 H19A 109.9 . . ?
C20 C19 H19B 109.9 . . ?
C15 C19 H19B 109.9 . . ?
H19A C19 H19B 108.3 . . ?
C21 C20 C25 117.0(8) . . ?
C21 C20 C19 122.0(8) . . ?
C25 C20 C19 120.9(8) . . ?
O1 C21 C20 117.9(8) . . ?
O1 C21 C22 119.9(8) . . ?
C20 C21 C22 121.7(9) . . ?
C23 C22 C21 117.5(9) . . ?
C23 C22 C26 121.6(9) . . ?
C21 C22 C26 120.8(10) . . ?
C24 C23 C22 121.5(9) . . ?
C24 C23 H23 119.3 . . ?
C22 C23 H23 119.3 . . ?
C23 C24 C25 119.6(9) . . ?
C23 C24 Br1 119.8(8) . . ?
C25 C24 Br1 120.4(8) . . ?
C24 C25 C20 121.8(8) . . ?
C24 C25 H25 119.1 . . ?
C20 C25 H25 119.1 . . ?
C27 C26 C22 112.3(7) . . ?
C27 C26 H26A 109.1 . . ?
C22 C26 H26A 109.1 . . ?
C27 C26 H26B 109.1 . . ?
C22 C26 H26B 109.1 . . ?
H26A C26 H26B 107.9 . . ?
C28 C27 C32 117.4(8) . . ?
C28 C27 C26 118.8(9) . . ?
C32 C27 C26 123.7(8) . . ?
C29 C28 C27 119.8(9) . . ?
C29 C28 H28 120.1 . . ?
C27 C28 H28 120.1 . . ?
C30 C29 C28 121.9(9) . . ?
C30 C29 Br2 118.8(7) . . ?
C28 C29 Br2 119.1(8) . . ?
C29 C30 C31 120.2(8) . . ?
C29 C30 H30 119.9 . . ?
C31 C30 H30 119.9 . . ?
C32 C31 C30 116.4(8) . . ?
C32 C31 C33 123.6(8) . . ?
C30 C31 C33 119.9(7) . . ?
C27 C32 C31 124.0(8) . . ?
C27 C32 O8 117.8(7) . . ?
C31 C32 O8 118.2(8) . . ?
C31 C33 C34 110.0(6) . . ?
C31 C33 H33A 109.7 . . ?
C34 C33 H33A 109.7 . . ?
C31 C33 H33B 109.7 . . ?
C34 C33 H33B 109.7 . . ?
H33A C33 H33B 108.2 . . ?
C39 C34 C35 118.4(8) . . ?
C39 C34 C33 120.6(8) . . ?
C35 C34 C33 120.8(8) . . ?
C36 C35 C34 119.0(8) . . ?
C36 C35 H35 120.5 . . ?
C34 C35 H35 120.5 . . ?
C35 C36 C37 122.6(8) . . ?
C35 C36 Br3 119.0(7) . . ?
C37 C36 Br3 118.4(6) . . ?
C38 C37 C36 118.1(8) . . ?
C38 C37 H37 120.9 . . ?
C36 C37 H37 120.9 . . ?
C37 C38 C39 118.7(8) . . ?
C37 C38 C40 118.8(7) . . ?
C39 C38 C40 122.2(8) . . ?
C34 C39 C38 123.0(8) . . ?
C34 C39 O3 119.2(7) . . ?
C38 C39 O3 117.7(7) . . ?
C17 C40 C38 111.1(7) . . ?
C17 C40 H40A 109.4 . . ?
C38 C40 H40A 109.4 . . ?
C17 C40 H40B 109.4 . . ?
C38 C40 H40B 109.4 . . ?
H40A C40 H40B 108.0 . . ?
O4 C41 C42 106.6(7) . . ?
O4 C41 H41A 110.4 . . ?
C42 C41 H41A 110.4 . . ?
O4 C41 H41B 110.4 . . ?
C42 C41 H41B 110.4 . . ?
H41A C41 H41B 108.6 . . ?
C41 C42 C43 110.1(8) . . ?
C41 C42 H42A 109.6 . . ?
C43 C42 H42A 109.6 . . ?
C41 C42 H42B 109.6 . . ?
C43 C42 H42B 109.6 . . ?
H42A C42 H42B 108.2 . . ?
C42 C43 H43A 109.5 . . ?
C42 C43 H43B 109.5 . . ?
H43A C43 H43B 109.5 . . ?
C42 C43 H43C 109.5 . . ?
H43A C43 H43C 109.5 . . ?
H43B C43 H43C 109.5 . . ?
O1 C44 C45 114.7(10) . . ?
O1 C44 H44A 108.6 . . ?
C45 C44 H44A 108.6 . . ?
O1 C44 H44B 108.6 . . ?
C45 C44 H44B 108.6 . . ?
H44A C44 H44B 107.6 . . ?
C46 C45 C44 116.7(14) . . ?
C46 C45 H45A 108.1 . . ?
C44 C45 H45A 108.1 . . ?
C46 C45 H45B 108.1 . . ?
C44 C45 H45B 108.1 . . ?
H45A C45 H45B 107.3 . . ?
C45 C46 H46A 109.5 . . ?
C45 C46 H46B 109.5 . . ?
H46A C46 H46B 109.5 . . ?
C45 C46 H46C 109.5 . . ?
H46A C46 H46C 109.5 . . ?
H46B C46 H46C 109.5 . . ?
O8 C47 C48 108.3(8) . . ?
O8 C47 H47A 110.0 . . ?
C48 C47 H47A 110.0 . . ?
O8 C47 H47B 110.0 . . ?
C48 C47 H47B 110.0 . . ?
H47A C47 H47B 108.4 . . ?
C49 C48 C47 107.3(13) . . ?
C49 C48 H48A 110.3 . . ?
C47 C48 H48A 110.3 . . ?
C49 C48 H48B 110.3 . . ?
C47 C48 H48B 110.3 . . ?
H48A C48 H48B 108.5 . . ?
C48 C49 H49A 109.5 . . ?
C48 C49 H49B 109.5 . . ?
H49A C49 H49B 109.5 . . ?
C48 C49 H49C 109.5 . . ?
H49A C49 H49C 109.5 . . ?
H49B C49 H49C 109.5 . . ?
C51 C50 O3 118.6(13) . . ?
C51 C50 H50A 107.7 . . ?
O3 C50 H50A 107.7 . . ?
C51 C50 H50B 107.7 . . ?
O3 C50 H50B 107.7 . . ?
H50A C50 H50B 107.1 . . ?
C50 C51 C52 118.2(16) . . ?
C50 C51 H51A 107.8 . . ?
C52 C51 H51A 107.8 . . ?
C50 C51 H51B 107.8 . . ?
C52 C51 H51B 107.8 . . ?
H51A C51 H51B 107.1 . . ?
C51 C52 H52A 109.5 . . ?
C51 C52 H52B 109.5 . . ?
H52A C52 H52B 109.5 . . ?
C51 C52 H52C 109.5 . . ?
H52A C52 H52C 109.5 . . ?
H52B C52 H52C 109.5 . . ?
C54 C53 C58 119.5(8) . . ?
C54 C53 P2 115.7(6) . . ?
C58 C53 P2 124.8(7) . . ?
C53 C54 C55 120.2(9) . . ?
C53 C54 H54 119.9 . . ?
C55 C54 H54 119.9 . . ?
C56 C55 C54 120.3(10) . . ?
C56 C55 H55 119.9 . . ?
C54 C55 H55 119.9 . . ?
C57 C56 C55 118.9(10) . . ?
C57 C56 H56 120.6 . . ?
C55 C56 H56 120.6 . . ?
C56 C57 C58 122.9(10) . . ?
C56 C57 H57 118.6 . . ?
C58 C57 H57 118.6 . . ?
C53 C58 C57 118.2(10) . . ?
C53 C58 H58 120.9 . . ?
C57 C58 H58 120.9 . . ?
C60 C59 C64 119.4(8) . . ?
C60 C59 P2 119.3(7) . . ?
C64 C59 P2 120.8(7) . . ?
C59 C60 C61 120.2(9) . . ?
C59 C60 H60 119.9 . . ?
C61 C60 H60 119.9 . . ?
C62 C61 C60 121.9(10) . . ?
C62 C61 H61 119.1 . . ?
C60 C61 H61 119.1 . . ?
C61 C62 C63 118.6(10) . . ?
C61 C62 H62 120.7 . . ?
C63 C62 H62 120.7 . . ?
C62 C63 C64 120.3(11) . . ?
C62 C63 H63 119.8 . . ?
C64 C63 H63 119.8 . . ?
C59 C64 C63 119.3(10) . . ?
C59 C64 H64 120.4 . . ?
C63 C64 H64 120.4 . . ?
C70 C65 C66 119.0(7) . . ?
C70 C65 P2 122.2(6) . . ?
C66 C65 P2 118.4(5) . . ?
C65 C66 C67 121.1(7) . . ?
C65 C66 H66 119.5 . . ?
C67 C66 H66 119.5 . . ?
C68 C67 C66 117.9(7) . . ?
C68 C67 C92 123.7(7) . . ?
C66 C67 C92 118.4(7) . . ?
C69 C68 C67 121.5(7) . . ?
C69 C68 O5 119.5(7) . . ?
C67 C68 O5 118.9(7) . . ?
C70 C69 C68 118.0(7) . . ?
C70 C69 C71 119.5(7) . . ?
C68 C69 C71 122.5(6) . . ?
C65 C70 C69 122.3(7) . . ?
C65 C70 H70 118.8 . . ?
C69 C70 H70 118.8 . . ?
C72 C71 C69 108.5(6) . . ?
C72 C71 H71A 110.0 . . ?
C69 C71 H71A 110.0 . . ?
C72 C71 H71B 110.0 . . ?
C69 C71 H71B 110.0 . . ?
H71A C71 H71B 108.4 . . ?
C73 C72 C77 116.4(8) . . ?
C73 C72 C71 122.8(8) . . ?
C77 C72 C71 120.5(7) . . ?
C72 C73 C74 120.2(8) . . ?
C72 C73 H73 119.9 . . ?
C74 C73 H73 119.9 . . ?
C75 C74 C73 121.7(8) . . ?
C75 C74 Br4 120.6(7) . . ?
C73 C74 Br4 117.7(7) . . ?
C74 C75 C76 120.3(9) . . ?
C74 C75 H75 119.8 . . ?
C76 C75 H75 119.8 . . ?
C75 C76 C77 118.7(8) . . ?
C75 C76 C78 121.7(9) . . ?
C77 C76 C78 119.3(8) . . ?
O6 C77 C76 118.2(8) . . ?
O6 C77 C72 119.1(8) . . ?
C76 C77 C72 122.5(7) . . ?
C76 C78 C79 111.2(7) . . ?
C76 C78 H78A 109.4 . . ?
C79 C78 H78A 109.4 . . ?
C76 C78 H78B 109.4 . . ?
C79 C78 H78B 109.4 . . ?
H78A C78 H78B 108.0 . . ?
C84 C79 C80 117.6(9) . . ?
C84 C79 C78 120.3(8) . . ?
C80 C79 C78 122.1(8) . . ?
C81 C80 C79 121.7(8) . . ?
C81 C80 O7 119.4(8) . . ?
C79 C80 O7 118.9(8) . . ?
C80 C81 C82 119.4(8) . . ?
C80 C81 C85 122.7(8) . . ?
C82 C81 C85 117.9(8) . . ?
C83 C82 C81 119.3(9) . . ?
C83 C82 H82 120.4 . . ?
C81 C82 H82 120.4 . . ?
C84 C83 C82 120.5(9) . . ?
C84 C83 Br5 119.8(8) . . ?
C82 C83 Br5 119.6(8) . . ?
C83 C84 C79 121.3(9) . . ?
C83 C84 H84 119.3 . . ?
C79 C84 H84 119.3 . . ?
C86 C85 C81 110.7(7) . . ?
C86 C85 H85A 109.5 . . ?
C81 C85 H85A 109.5 . . ?
C86 C85 H85B 109.5 . . ?
C81 C85 H85B 109.5 . . ?
H85A C85 H85B 108.1 . . ?
C87 C86 C91 117.7(8) . . ?
C87 C86 C85 119.2(8) . . ?
C91 C86 C85 122.8(8) . . ?
C88 C87 C86 119.8(8) . . ?
C88 C87 H87 120.1 . . ?
C86 C87 H87 120.1 . . ?
C87 C88 C89 121.7(8) . . ?
C87 C88 Br6 119.8(7) . . ?
C89 C88 Br6 118.5(7) . . ?
C90 C89 C88 119.0(8) . . ?
C90 C89 H89 120.5 . . ?
C88 C89 H89 120.5 . . ?
C89 C90 C91 118.3(8) . . ?
C89 C90 C92 119.9(8) . . ?
C91 C90 C92 121.8(7) . . ?
O2 C91 C90 119.4(7) . . ?
O2 C91 C86 117.4(8) . . ?
C90 C91 C86 123.1(8) . . ?
C90 C92 C67 109.6(6) . . ?
C90 C92 H92A 109.8 . . ?
C67 C92 H92A 109.8 . . ?
C90 C92 H92B 109.8 . . ?
C67 C92 H92B 109.8 . . ?
H92A C92 H92B 108.2 . . ?
O5 C93 C94 109.0(8) . . ?
O5 C93 H93A 109.9 . . ?
C94 C93 H93A 109.9 . . ?
O5 C93 H93B 109.9 . . ?
C94 C93 H93B 109.9 . . ?
H93A C93 H93B 108.3 . . ?
C95 C94 C93 117.3(12) . . ?
C95 C94 H94A 108.0 . . ?
C93 C94 H94A 108.0 . . ?
C95 C94 H94B 108.0 . . ?
C93 C94 H94B 108.0 . . ?
H94A C94 H94B 107.2 . . ?
C94 C95 H95A 109.5 . . ?
C94 C95 H95B 109.5 . . ?
H95A C95 H95B 109.5 . . ?
C94 C95 H95C 109.5 . . ?
H95A C95 H95C 109.5 . . ?
H95B C95 H95C 109.5 . . ?
C97 C96 O6 114.7(12) . . ?
C97 C96 H96A 108.6 . . ?
O6 C96 H96A 108.6 . . ?
C97 C96 H96B 108.6 . . ?
O6 C96 H96B 108.6 . . ?
H96A C96 H96B 107.6 . . ?
C96 C97 C98 117.4(17) . . ?
C96 C97 H97A 108.0 . . ?
C98 C97 H97A 108.0 . . ?
C96 C97 H97B 108.0 . . ?
C98 C97 H97B 108.0 . . ?
H97A C97 H97B 107.2 . . ?
C97 C98 H98A 109.5 . . ?
C97 C98 H98B 109.5 . . ?
H98A C98 H98B 109.5 . . ?
C97 C98 H98C 109.5 . . ?
H98A C98 H98C 109.5 . . ?
H98B C98 H98C 109.5 . . ?
C100 C99 O2 119.6(19) . . ?
C100 C99 H99A 107.4 . . ?
O2 C99 H99A 107.4 . . ?
C100 C99 H99B 107.4 . . ?
O2 C99 H99B 107.4 . . ?
H99A C99 H99B 107.0 . . ?
C99 C100 C101 114.4(17) . . ?
C99 C100 H10A 108.7 . . ?
C101 C100 H10A 108.7 . . ?
C99 C100 H10B 108.7 . . ?
C101 C100 H10B 108.7 . . ?
H10A C100 H10B 107.6 . . ?
C100 C101 H10C 109.5 . . ?
C100 C101 H10D 109.5 . . ?
H10C C101 H10D 109.5 . . ?
C100 C101 H10E 109.5 . . ?
H10C C101 H10E 109.5 . . ?
H10D C101 H10E 109.5 . . ?
O7 C102 C103 107.9(7) . . ?
O7 C102 H10F 110.1 . . ?
C103 C102 H10F 110.1 . . ?
O7 C102 H10G 110.1 . . ?
C103 C102 H10G 110.1 . . ?
H10F C102 H10G 108.4 . . ?
C102 C103 C104 111.2(9) . . ?
C102 C103 H10H 109.4 . . ?
C104 C103 H10H 109.4 . . ?
C102 C103 H10I 109.4 . . ?
C104 C103 H10I 109.4 . . ?
H10H C103 H10I 108.0 . . ?
C103 C104 H10J 109.5 . . ?
C103 C104 H10K 109.5 . . ?
H10J C104 H10K 109.5 . . ?
C103 C104 H10L 109.5 . . ?
H10J C104 H10L 109.5 . . ?
H10K C104 H10L 109.5 . . ?

loop_
_geom_bond_atom_site_label_1
_geom_bond_atom_site_label_2
_geom_bond_distance
_geom_bond_site_symmetry_2
_geom_bond_publ_flag
Pt1 P2 2.239(2) . ?
Pt1 P1 2.256(2) . ?
Pt1 Cl2 2.337(2) . ?
Pt1 Cl1 2.357(2) . ?
Br1 C24 1.872(10) . ?
Br2 C29 1.924(9) . ?
Br3 C36 1.902(8) . ?
Br4 C74 1.914(8) . ?
Br5 C83 1.885(9) . ?
Br6 C88 1.906(8) . ?
P1 C7 1.823(8) . ?
P1 C13 1.837(7) . ?
P1 C1 1.841(8) . ?
P2 C53 1.829(8) . ?
P2 C65 1.830(7) . ?
P2 C59 1.841(8) . ?
O1 C21 1.357(10) . ?
O1 C44 1.386(13) . ?
O2 C91 1.383(9) . ?
O2 C99 1.463(16) . ?
O3 C50 1.393(13) . ?
O3 C39 1.400(9) . ?
O4 C16 1.403(9) . ?
O4 C41 1.428(9) . ?
O5 C68 1.392(8) . ?
O5 C93 1.425(10) . ?
O6 C77 1.374(9) . ?
O6 C96 1.453(13) . ?
O7 C80 1.399(10) . ?
O7 C102 1.447(10) . ?
O8 C32 1.424(10) . ?
O8 C47 1.437(10) . ?
C1 C6 1.381(12) . ?
C1 C2 1.388(12) . ?
C2 C3 1.356(12) . ?
C2 H2 0.9500 . ?
C3 C4 1.381(14) . ?
C3 H3 0.9500 . ?
C4 C5 1.362(15) . ?
C4 H4 0.9500 . ?
C5 C6 1.376(14) . ?
C5 H5 0.9500 . ?
C6 H6 0.9500 . ?
C7 C8 1.378(12) . ?
C7 C12 1.400(10) . ?
C8 C9 1.359(13) . ?
C8 H8 0.9500 . ?
C9 C10 1.392(13) . ?
C9 H9 0.9500 . ?
C10 C11 1.329(12) . ?
C10 H10 0.9500 . ?
C11 C12 1.397(12) . ?
C11 H11 0.9500 . ?
C12 H12 0.9500 . ?
C13 C14 1.387(10) . ?
C13 C18 1.407(10) . ?
C14 C15 1.360(11) . ?
C14 H14 0.9500 . ?
C15 C16 1.397(11) . ?
C15 C19 1.534(11) . ?
C16 C17 1.390(11) . ?
C17 C18 1.374(10) . ?
C17 C40 1.511(11) . ?
C18 H18 0.9500 . ?
C19 C20 1.514(12) . ?
C19 H19A 0.9900 . ?
C19 H19B 0.9900 . ?
C20 C21 1.381(11) . ?
C20 C25 1.396(12) . ?
C21 C22 1.427(12) . ?
C22 C23 1.385(13) . ?
C22 C26 1.517(12) . ?
C23 C24 1.354(13) . ?
C23 H23 0.9500 . ?
C24 C25 1.390(13) . ?
C25 H25 0.9500 . ?
C26 C27 1.513(12) . ?
C26 H26A 0.9900 . ?
C26 H26B 0.9900 . ?
C27 C28 1.381(13) . ?
C27 C32 1.382(12) . ?
C28 C29 1.377(13) . ?
C28 H28 0.9500 . ?
C29 C30 1.363(12) . ?
C30 C31 1.398(11) . ?
C30 H30 0.9500 . ?
C31 C32 1.385(11) . ?
C31 C33 1.515(12) . ?
C33 C34 1.539(11) . ?
C33 H33A 0.9900 . ?
C33 H33B 0.9900 . ?
C34 C39 1.363(11) . ?
C34 C35 1.393(11) . ?
C35 C36 1.370(11) . ?
C35 H35 0.9500 . ?
C36 C37 1.401(11) . ?
C37 C38 1.373(11) . ?
C37 H37 0.9500 . ?
C38 C39 1.396(11) . ?
C38 C40 1.525(11) . ?
C40 H40A 0.9900 . ?
C40 H40B 0.9900 . ?
C41 C42 1.501(12) . ?
C41 H41A 0.9900 . ?
C41 H41B 0.9900 . ?
C42 C43 1.563(14) . ?
C42 H42A 0.9900 . ?
C42 H42B 0.9900 . ?
C43 H43A 0.9800 . ?
C43 H43B 0.9800 . ?
C43 H43C 0.9800 . ?
C44 C45 1.438(17) . ?
C44 H44A 0.9900 . ?
C44 H44B 0.9900 . ?
C45 C46 1.438(17) . ?
C45 H45A 0.9900 . ?
C45 H45B 0.9900 . ?
C46 H46A 0.9800 . ?
C46 H46B 0.9800 . ?
C46 H46C 0.9800 . ?
C47 C48 1.514(16) . ?
C47 H47A 0.9900 . ?
C47 H47B 0.9900 . ?
C48 C49 1.50(2) . ?
C48 H48A 0.9900 . ?
C48 H48B 0.9900 . ?
C49 H49A 0.9800 . ?
C49 H49B 0.9800 . ?
C49 H49C 0.9800 . ?
C50 C51 1.36(2) . ?
C50 H50A 0.9900 . ?
C50 H50B 0.9900 . ?
C51 C52 1.56(2) . ?
C51 H51A 0.9900 . ?
C51 H51B 0.9900 . ?
C52 H52A 0.9800 . ?
C52 H52B 0.9800 . ?
C52 H52C 0.9800 . ?
C53 C54 1.392(12) . ?
C53 C58 1.392(12) . ?
C54 C55 1.396(13) . ?
C54 H54 0.9500 . ?
C55 C56 1.380(15) . ?
C55 H55 0.9500 . ?
C56 C57 1.353(15) . ?
C56 H56 0.9500 . ?
C57 C58 1.397(13) . ?
C57 H57 0.9500 . ?
C58 H58 0.9500 . ?
C59 C60 1.357(11) . ?
C59 C64 1.369(13) . ?
C60 C61 1.378(13) . ?
C60 H60 0.9500 . ?
C61 C62 1.330(15) . ?
C61 H61 0.9500 . ?
C62 C63 1.382(16) . ?
C62 H62 0.9500 . ?
C63 C64 1.394(14) . ?
C63 H63 0.9500 . ?
C64 H64 0.9500 . ?
C65 C70 1.357(10) . ?
C65 C66 1.381(10) . ?
C66 C67 1.394(10) . ?
C66 H66 0.9500 . ?
C67 C68 1.387(10) . ?
C67 C92 1.534(11) . ?
C68 C69 1.383(10) . ?
C69 C70 1.379(10) . ?
C69 C71 1.526(11) . ?
C70 H70 0.9500 . ?
C71 C72 1.502(12) . ?
C71 H71A 0.9900 . ?
C71 H71B 0.9900 . ?
C72 C73 1.391(11) . ?
C72 C77 1.417(12) . ?
C73 C74 1.400(13) . ?
C73 H73 0.9500 . ?
C74 C75 1.353(12) . ?
C75 C76 1.376(12) . ?
C75 H75 0.9500 . ?
C76 C77 1.387(12) . ?
C76 C78 1.527(13) . ?
C78 C79 1.534(13) . ?
C78 H78A 0.9900 . ?
C78 H78B 0.9900 . ?
C79 C84 1.392(13) . ?
C79 C80 1.394(12) . ?
C80 C81 1.376(12) . ?
C81 C82 1.392(12) . ?
C81 C85 1.526(12) . ?
C82 C83 1.390(13) . ?
C82 H82 0.9500 . ?
C83 C84 1.364(13) . ?
C84 H84 0.9500 . ?
C85 C86 1.488(12) . ?
C85 H85A 0.9900 . ?
C85 H85B 0.9900 . ?
C86 C87 1.389(12) . ?
C86 C91 1.395(11) . ?
C87 C88 1.371(12) . ?
C87 H87 0.9500 . ?
C88 C89 1.410(12) . ?
C89 C90 1.382(11) . ?
C89 H89 0.9500 . ?
C90 C91 1.384(11) . ?
C90 C92 1.530(11) . ?
C92 H92A 0.9900 . ?
C92 H92B 0.9900 . ?
C93 C94 1.527(13) . ?
C93 H93A 0.9900 . ?
C93 H93B 0.9900 . ?
C94 C95 1.509(16) . ?
C94 H94A 0.9900 . ?
C94 H94B 0.9900 . ?
C95 H95A 0.9800 . ?
C95 H95B 0.9800 . ?
C95 H95C 0.9800 . ?
C96 C97 1.329(18) . ?
C96 H96A 0.9900 . ?
C96 H96B 0.9900 . ?
C97 C98 1.451(18) . ?
C97 H97A 0.9900 . ?
C97 H97B 0.9900 . ?
C98 H98A 0.9800 . ?
C98 H98B 0.9800 . ?
C98 H98C 0.9800 . ?
C99 C100 1.284(19) . ?
C99 H99A 0.9900 . ?
C99 H99B 0.9900 . ?
C100 C101 1.59(2) . ?
C100 H10A 0.9900 . ?
C100 H10B 0.9900 . ?
C101 H10C 0.9800 . ?
C101 H10D 0.9800 . ?
C101 H10E 0.9800 . ?
C102 C103 1.505(13) . ?
C102 H10F 0.9900 . ?
C102 H10G 0.9900 . ?
C103 C104 1.510(14) . ?
C103 H10H 0.9900 . ?
C103 H10I 0.9900 . ?
C104 H10J 0.9800 . ?
C104 H10K 0.9800 . ?
C104 H10L 0.9800 . ?

loop_
_geom_torsion_atom_site_label_1
_geom_torsion_atom_site_label_2
_geom_torsion_atom_site_label_3
_geom_torsion_atom_site_label_4
_geom_torsion
_geom_torsion_site_symmetry_1
_geom_torsion_site_symmetry_2
_geom_torsion_site_symmetry_3
_geom_torsion_site_symmetry_4
_geom_torsion_publ_flag
P2 Pt1 P1 C7 -109.8(3) . . . . ?
Cl2 Pt1 P1 C7 108.2(6) . . . . ?
Cl1 Pt1 P1 C7 67.3(3) . . . . ?
P2 Pt1 P1 C13 14.9(3) . . . . ?
Cl2 Pt1 P1 C13 -127.1(5) . . . . ?
Cl1 Pt1 P1 C13 -168.0(3) . . . . ?
P2 Pt1 P1 C1 130.2(3) . . . . ?
Cl2 Pt1 P1 C1 -11.8(6) . . . . ?
Cl1 Pt1 P1 C1 -52.7(3) . . . . ?
P1 Pt1 P2 C53 -68.0(3) . . . . ?
Cl2 Pt1 P2 C53 106.0(3) . . . . ?
Cl1 Pt1 P2 C53 159.9(11) . . . . ?
P1 Pt1 P2 C65 174.1(3) . . . . ?
Cl2 Pt1 P2 C65 -11.9(3) . . . . ?
Cl1 Pt1 P2 C65 42.0(12) . . . . ?
P1 Pt1 P2 C59 58.4(3) . . . . ?
Cl2 Pt1 P2 C59 -127.6(3) . . . . ?
Cl1 Pt1 P2 C59 -73.8(12) . . . . ?
C7 P1 C1 C6 23.4(9) . . . . ?
C13 P1 C1 C6 -85.5(8) . . . . ?
Pt1 P1 C1 C6 147.0(7) . . . . ?
C7 P1 C1 C2 -159.2(7) . . . . ?
C13 P1 C1 C2 91.9(7) . . . . ?
Pt1 P1 C1 C2 -35.6(7) . . . . ?
C6 C1 C2 C3 0.6(14) . . . . ?
P1 C1 C2 C3 -176.8(7) . . . . ?
C1 C2 C3 C4 -0.5(15) . . . . ?
C2 C3 C4 C5 -0.2(18) . . . . ?
C3 C4 C5 C6 1(2) . . . . ?
C4 C5 C6 C1 -0.8(19) . . . . ?
C2 C1 C6 C5 0.1(16) . . . . ?
P1 C1 C6 C5 177.4(9) . . . . ?
C13 P1 C7 C8 -141.7(8) . . . . ?
C1 P1 C7 C8 110.9(8) . . . . ?
Pt1 P1 C7 C8 -8.5(9) . . . . ?
C13 P1 C7 C12 36.8(8) . . . . ?
C1 P1 C7 C12 -70.5(8) . . . . ?
Pt1 P1 C7 C12 170.1(6) . . . . ?
C12 C7 C8 C9 1.7(16) . . . . ?
P1 C7 C8 C9 -179.8(10) . . . . ?
C7 C8 C9 C10 -2(2) . . . . ?
C8 C9 C10 C11 0(2) . . . . ?
C9 C10 C11 C12 1.7(18) . . . . ?
C10 C11 C12 C7 -1.6(14) . . . . ?
C8 C7 C12 C11 0.0(13) . . . . ?
P1 C7 C12 C11 -178.6(7) . . . . ?
C7 P1 C13 C14 -141.4(6) . . . . ?
C1 P1 C13 C14 -28.9(7) . . . . ?
Pt1 P1 C13 C14 89.3(6) . . . . ?
C7 P1 C13 C18 33.5(7) . . . . ?
C1 P1 C13 C18 146.0(6) . . . . ?
Pt1 P1 C13 C18 -95.8(6) . . . . ?
C18 C13 C14 C15 4.5(11) . . . . ?
P1 C13 C14 C15 179.6(6) . . . . ?
C13 C14 C15 C16 -0.1(11) . . . . ?
C13 C14 C15 C19 -177.0(7) . . . . ?
C14 C15 C16 C17 -4.9(11) . . . . ?
C19 C15 C16 C17 171.9(7) . . . . ?
C14 C15 C16 O4 178.9(6) . . . . ?
C19 C15 C16 O4 -4.4(11) . . . . ?
C41 O4 C16 C17 82.6(8) . . . . ?
C41 O4 C16 C15 -101.0(8) . . . . ?
C15 C16 C17 C18 5.2(11) . . . . ?
O4 C16 C17 C18 -178.5(6) . . . . ?
C15 C16 C17 C40 -170.3(7) . . . . ?
O4 C16 C17 C40 6.1(11) . . . . ?
C16 C17 C18 C13 -0.6(10) . . . . ?
C40 C17 C18 C13 175.0(7) . . . . ?
C14 C13 C18 C17 -4.2(11) . . . . ?
P1 C13 C18 C17 -179.2(5) . . . . ?
C14 C15 C19 C20 60.3(9) . . . . ?
C16 C15 C19 C20 -116.5(8) . . . . ?
C15 C19 C20 C21 69.0(10) . . . . ?
C15 C19 C20 C25 -107.5(9) . . . . ?
C44 O1 C21 C20 108.0(9) . . . . ?
C44 O1 C21 C22 -80.5(10) . . . . ?
C25 C20 C21 O1 179.5(7) . . . . ?
C19 C20 C21 O1 2.9(12) . . . . ?
C25 C20 C21 C22 8.2(12) . . . . ?
C19 C20 C21 C22 -168.5(7) . . . . ?
O1 C21 C22 C23 -179.4(8) . . . . ?
C20 C21 C22 C23 -8.2(12) . . . . ?
O1 C21 C22 C26 -2.0(12) . . . . ?
C20 C21 C22 C26 169.2(8) . . . . ?
C21 C22 C23 C24 0.0(14) . . . . ?
C26 C22 C23 C24 -177.3(9) . . . . ?
C22 C23 C24 C25 7.6(15) . . . . ?
C22 C23 C24 Br1 -177.0(7) . . . . ?
C23 C24 C25 C20 -7.5(15) . . . . ?
Br1 C24 C25 C20 177.1(7) . . . . ?
C21 C20 C25 C24 -0.3(13) . . . . ?
C19 C20 C25 C24 176.3(8) . . . . ?
C23 C22 C26 C27 106.2(10) . . . . ?
C21 C22 C26 C27 -71.1(11) . . . . ?
C22 C26 C27 C28 -64.9(11) . . . . ?
C22 C26 C27 C32 116.6(10) . . . . ?
C32 C27 C28 C29 1.0(12) . . . . ?
C26 C27 C28 C29 -177.5(8) . . . . ?
C27 C28 C29 C30 -3.1(13) . . . . ?
C27 C28 C29 Br2 172.0(6) . . . . ?
C28 C29 C30 C31 0.4(13) . . . . ?
Br2 C29 C30 C31 -174.7(6) . . . . ?
C29 C30 C31 C32 4.1(11) . . . . ?
C29 C30 C31 C33 -173.3(7) . . . . ?
C28 C27 C32 C31 3.8(12) . . . . ?
C26 C27 C32 C31 -177.7(7) . . . . ?
C28 C27 C32 O8 -174.9(7) . . . . ?
C26 C27 C32 O8 3.6(11) . . . . ?
C30 C31 C32 C27 -6.3(11) . . . . ?
C33 C31 C32 C27 171.0(7) . . . . ?
C30 C31 C32 O8 172.3(6) . . . . ?
C33 C31 C32 O8 -10.4(11) . . . . ?
C47 O8 C32 C27 88.6(9) . . . . ?
C47 O8 C32 C31 -90.2(9) . . . . ?
C32 C31 C33 C34 -109.6(8) . . . . ?
C30 C31 C33 C34 67.6(9) . . . . ?
C31 C33 C34 C39 71.7(10) . . . . ?
C31 C33 C34 C35 -103.6(9) . . . . ?
C39 C34 C35 C36 -0.2(12) . . . . ?
C33 C34 C35 C36 175.3(8) . . . . ?
C34 C35 C36 C37 -2.9(14) . . . . ?
C34 C35 C36 Br3 178.7(6) . . . . ?
C35 C36 C37 C38 2.7(14) . . . . ?
Br3 C36 C37 C38 -178.9(6) . . . . ?
C36 C37 C38 C39 0.5(12) . . . . ?
C36 C37 C38 C40 -173.7(8) . . . . ?
C35 C34 C39 C38 3.4(12) . . . . ?
C33 C34 C39 C38 -172.0(7) . . . . ?
C35 C34 C39 O3 179.5(7) . . . . ?
C33 C34 C39 O3 4.0(11) . . . . ?
C37 C38 C39 C34 -3.6(12) . . . . ?
C40 C38 C39 C34 170.3(7) . . . . ?
C37 C38 C39 O3 -179.8(7) . . . . ?
C40 C38 C39 O3 -5.8(11) . . . . ?
C50 O3 C39 C34 103.5(10) . . . . ?
C50 O3 C39 C38 -80.2(10) . . . . ?
C18 C17 C40 C38 -55.2(9) . . . . ?
C16 C17 C40 C38 120.1(8) . . . . ?
C37 C38 C40 C17 101.2(9) . . . . ?
C39 C38 C40 C17 -72.7(9) . . . . ?
C16 O4 C41 C42 -173.0(7) . . . . ?
O4 C41 C42 C43 174.2(8) . . . . ?
C21 O1 C44 C45 -81.1(13) . . . . ?
O1 C44 C45 C46 -173.3(12) . . . . ?
C32 O8 C47 C48 -165.3(11) . . . . ?
O8 C47 C48 C49 178.4(16) . . . . ?
C39 O3 C50 C51 -70.8(17) . . . . ?
O3 C50 C51 C52 -175.7(14) . . . . ?
C65 P2 C53 C54 89.5(7) . . . . ?
C59 P2 C53 C54 -163.1(7) . . . . ?
Pt1 P2 C53 C54 -35.6(7) . . . . ?
C65 P2 C53 C58 -92.0(8) . . . . ?
C59 P2 C53 C58 15.4(8) . . . . ?
Pt1 P2 C53 C58 142.9(7) . . . . ?
C58 C53 C54 C55 3.5(14) . . . . ?
P2 C53 C54 C55 -178.0(7) . . . . ?
C53 C54 C55 C56 0.0(15) . . . . ?
C54 C55 C56 C57 -3.2(16) . . . . ?
C55 C56 C57 C58 3.0(17) . . . . ?
C54 C53 C58 C57 -3.7(14) . . . . ?
P2 C53 C58 C57 177.9(8) . . . . ?
C56 C57 C58 C53 0.4(17) . . . . ?
C53 P2 C59 C60 138.1(7) . . . . ?
C65 P2 C59 C60 -112.9(7) . . . . ?
Pt1 P2 C59 C60 11.5(7) . . . . ?
C53 P2 C59 C64 -49.9(9) . . . . ?
C65 P2 C59 C64 59.1(8) . . . . ?
Pt1 P2 C59 C64 -176.5(7) . . . . ?
C64 C59 C60 C61 5.2(13) . . . . ?
P2 C59 C60 C61 177.2(6) . . . . ?
C59 C60 C61 C62 -0.1(14) . . . . ?
C60 C61 C62 C63 -3.7(16) . . . . ?
C61 C62 C63 C64 2.5(17) . . . . ?
C60 C59 C64 C63 -6.2(15) . . . . ?
P2 C59 C64 C63 -178.2(8) . . . . ?
C62 C63 C64 C59 2.4(17) . . . . ?
C53 P2 C65 C70 -36.9(8) . . . . ?
C59 P2 C65 C70 -151.9(7) . . . . ?
Pt1 P2 C65 C70 85.5(7) . . . . ?
C53 P2 C65 C66 150.6(6) . . . . ?
C59 P2 C65 C66 35.6(7) . . . . ?
Pt1 P2 C65 C66 -87.0(6) . . . . ?
C70 C65 C66 C67 0.5(11) . . . . ?
P2 C65 C66 C67 173.2(6) . . . . ?
C65 C66 C67 C68 -1.9(11) . . . . ?
C65 C66 C67 C92 176.3(7) . . . . ?
C66 C67 C68 C69 4.5(11) . . . . ?
C92 C67 C68 C69 -173.5(7) . . . . ?
C66 C67 C68 O5 -178.9(7) . . . . ?
C92 C67 C68 O5 3.1(11) . . . . ?
C93 O5 C68 C69 -92.1(8) . . . . ?
C93 O5 C68 C67 91.2(8) . . . . ?
C67 C68 C69 C70 -5.6(11) . . . . ?
O5 C68 C69 C70 177.8(7) . . . . ?
C67 C68 C69 C71 173.9(7) . . . . ?
O5 C68 C69 C71 -2.7(11) . . . . ?
C66 C65 C70 C69 -1.7(12) . . . . ?
P2 C65 C70 C69 -174.1(6) . . . . ?
C68 C69 C70 C65 4.2(12) . . . . ?
C71 C69 C70 C65 -175.4(7) . . . . ?
C70 C69 C71 C72 60.9(9) . . . . ?
C68 C69 C71 C72 -118.7(8) . . . . ?
C69 C71 C72 C73 -101.2(8) . . . . ?
C69 C71 C72 C77 72.2(9) . . . . ?
C77 C72 C73 C74 -2.5(11) . . . . ?
C71 C72 C73 C74 171.2(8) . . . . ?
C72 C73 C74 C75 -0.8(13) . . . . ?
C72 C73 C74 Br4 178.6(6) . . . . ?
C73 C74 C75 C76 1.6(14) . . . . ?
Br4 C74 C75 C76 -177.9(7) . . . . ?
C74 C75 C76 C77 1.2(13) . . . . ?
C74 C75 C76 C78 -173.0(8) . . . . ?
C96 O6 C77 C76 -95.4(10) . . . . ?
C96 O6 C77 C72 89.7(10) . . . . ?
C75 C76 C77 O6 -179.5(7) . . . . ?
C78 C76 C77 O6 -5.1(12) . . . . ?
C75 C76 C77 C72 -4.8(13) . . . . ?
C78 C76 C77 C72 169.6(8) . . . . ?
C73 C72 C77 O6 -180.0(7) . . . . ?
C71 C72 C77 O6 6.2(11) . . . . ?
C73 C72 C77 C76 5.4(12) . . . . ?
C71 C72 C77 C76 -168.5(7) . . . . ?
C75 C76 C78 C79 98.4(10) . . . . ?
C77 C76 C78 C79 -75.8(10) . . . . ?
C76 C78 C79 C84 -60.0(11) . . . . ?
C76 C78 C79 C80 118.3(9) . . . . ?
C84 C79 C80 C81 4.4(13) . . . . ?
C78 C79 C80 C81 -173.9(8) . . . . ?
C84 C79 C80 O7 -175.1(7) . . . . ?
C78 C79 C80 O7 6.6(12) . . . . ?
C102 O7 C80 C81 -84.7(9) . . . . ?
C102 O7 C80 C79 94.7(9) . . . . ?
C79 C80 C81 C82 -5.0(13) . . . . ?
O7 C80 C81 C82 174.5(7) . . . . ?
C79 C80 C81 C85 172.4(8) . . . . ?
O7 C80 C81 C85 -8.1(12) . . . . ?
C80 C81 C82 C83 1.4(13) . . . . ?
C85 C81 C82 C83 -176.1(8) . . . . ?
C81 C82 C83 C84 2.7(14) . . . . ?
C81 C82 C83 Br5 -174.5(7) . . . . ?
C82 C83 C84 C79 -3.3(15) . . . . ?
Br5 C83 C84 C79 173.9(7) . . . . ?
C80 C79 C84 C83 -0.2(13) . . . . ?
C78 C79 C84 C83 178.1(9) . . . . ?
C80 C81 C85 C86 -112.8(10) . . . . ?
C82 C81 C85 C86 64.7(11) . . . . ?
C81 C85 C86 C87 -102.8(9) . . . . ?
C81 C85 C86 C91 70.8(10) . . . . ?
C91 C86 C87 C88 -1.4(12) . . . . ?
C85 C86 C87 C88 172.4(8) . . . . ?
C86 C87 C88 C89 -3.7(12) . . . . ?
C86 C87 C88 Br6 177.9(6) . . . . ?
C87 C88 C89 C90 4.0(12) . . . . ?
Br6 C88 C89 C90 -177.6(6) . . . . ?
C88 C89 C90 C91 0.9(11) . . . . ?
C88 C89 C90 C92 -175.8(7) . . . . ?
C99 O2 C91 C90 -103.6(12) . . . . ?
C99 O2 C91 C86 80.1(12) . . . . ?
C89 C90 C91 O2 177.7(6) . . . . ?
C92 C90 C91 O2 -5.7(11) . . . . ?
C89 C90 C91 C86 -6.2(12) . . . . ?
C92 C90 C91 C86 170.4(7) . . . . ?
C87 C86 C91 O2 -177.3(7) . . . . ?
C85 C86 C91 O2 9.1(11) . . . . ?
C87 C86 C91 C90 6.5(12) . . . . ?
C85 C86 C91 C90 -167.1(8) . . . . ?
C89 C90 C92 C67 103.8(8) . . . . ?
C91 C90 C92 C67 -72.7(9) . . . . ?
C68 C67 C92 C90 117.2(8) . . . . ?
C66 C67 C92 C90 -60.9(9) . . . . ?
C68 O5 C93 C94 173.5(7) . . . . ?
O5 C93 C94 C95 179.4(10) . . . . ?
C77 O6 C96 C97 170.4(13) . . . . ?
O6 C96 C97 C98 178.7(14) . . . . ?
C91 O2 C99 C100 92.8(16) . . . . ?
O2 C99 C100 C101 173.0(12) . . . . ?
C80 O7 C102 C103 163.3(8) . . . . ?
O7 C102 C103 C104 -177.9(8) . . . . ?
